data_7207713
loop_
_publ_author_name
'Zhang, Huabin'
'Zhang, Mingjian'
'Tian, Chongbin'
'Li, Ning'
'Lin, Ping'
'Li, Zhihua'
'Du, Shaowu'

_publ_section_title
;
 An effective method for the synthesis of 3D inorganic Ln(iii)--K(i)
 sulfate open frameworks with unusually high thermal stability: in situ
 generation of sulfate anions
;
_journal_issue 14
_journal_name_full 'Journal of Materials Chemistry'
_journal_page_first 6831
_journal_paper_doi 10.1039/c2jm16779d
_journal_volume 22
_journal_year 2012
_chemical_formula_sum 'Er4 H8 K4 O36 S8'
_chemical_formula_weight 1666.06
_chemical_name_systematic
;
?
;
_space_group_IT_number 14
_symmetry_space_group_name_Hall '-P 2ybc'
_symmetry_space_group_name_H-M 'P 1 21/c 1'
_atom_sites_solution_hydrogens geom
_atom_sites_solution_primary direct
_atom_sites_solution_secondary difmap
_audit_creation_method SHELXL-97
_cell_angle_alpha 90.00
_cell_angle_beta 119.382(10)
_cell_angle_gamma 90.00
_cell_formula_units_Z 1
_cell_length_a 10.0682(12)
_cell_length_b 8.2344(8)
_cell_length_c 10.2663(12)
_cell_measurement_reflns_used 2389
_cell_measurement_temperature 293(2)
_cell_measurement_theta_max 27.4700
_cell_measurement_theta_min 2.2767
_cell_volume 741.65(16)
_computing_structure_refinement 'SHELXL-97 (Sheldrick, 1997)'
_computing_structure_solution 'SHELXS-97 (Sheldrick, 1990)'
_diffrn_ambient_temperature 293(2)
_diffrn_measured_fraction_theta_full 0.943
_diffrn_measured_fraction_theta_max 0.943
_diffrn_measurement_device_type
;
Saturn724+ (2x2 bin mode)
;
_diffrn_measurement_method CCD_Profile_fitting
_diffrn_radiation_monochromator graphite
_diffrn_radiation_source 'fine-focus sealed tube'
_diffrn_radiation_type MoK\a
_diffrn_radiation_wavelength 0.71073
_diffrn_reflns_av_R_equivalents 0.0262
_diffrn_reflns_av_sigmaI/netI 0.0181
_diffrn_reflns_limit_h_max 12
_diffrn_reflns_limit_h_min -12
_diffrn_reflns_limit_k_max 10
_diffrn_reflns_limit_k_min -10
_diffrn_reflns_limit_l_max 10
_diffrn_reflns_limit_l_min -13
_diffrn_reflns_number 5002
_diffrn_reflns_theta_full 27.38
_diffrn_reflns_theta_max 27.38
_diffrn_reflns_theta_min 2.32
_exptl_absorpt_coefficient_mu 12.463
_exptl_absorpt_correction_T_max 1.00
_exptl_absorpt_correction_T_min 0.4845
_exptl_absorpt_correction_type multi-scan
_exptl_crystal_colour PINK
_exptl_crystal_density_diffrn 3.730
_exptl_crystal_density_method 'not measured'
_exptl_crystal_description PRISM
_exptl_crystal_F_000 772
_exptl_crystal_size_max 0.2
_exptl_crystal_size_mid 0.2
_exptl_crystal_size_min 0.2
_refine_diff_density_max 1.960
_refine_diff_density_min -1.597
_refine_diff_density_rms 0.287
_refine_ls_extinction_coef 0.0261(11)
_refine_ls_extinction_expression Fc^*^=kFc[1+0.001xFc^2^\l^3^/sin(2\q)]^-1/4^
_refine_ls_extinction_method SHELXL
_refine_ls_goodness_of_fit_ref 1.245
_refine_ls_hydrogen_treatment constr
_refine_ls_matrix_type full
_refine_ls_number_parameters 119
_refine_ls_number_reflns 1584
_refine_ls_number_restraints 0
_refine_ls_restrained_S_all 1.245
_refine_ls_R_factor_all 0.0343
_refine_ls_R_factor_gt 0.0341
_refine_ls_shift/su_max 0.000
_refine_ls_shift/su_mean 0.000
_refine_ls_structure_factor_coef Fsqd
_refine_ls_weighting_details 'calc w=1/[\s^2^(Fo^2^)+(0.0231P)^2^+22.5578P] where P=(Fo^2^+2Fc^2^)/3'
_refine_ls_weighting_scheme calc
_refine_ls_wR_factor_gt 0.0896
_refine_ls_wR_factor_ref 0.0896
_reflns_number_gt 1580
_reflns_number_total 1584
_reflns_threshold_expression >2sigma(I)
_cod_data_source_file c2jm16779d.txt
_cod_data_source_block 7
_cod_depositor_comments
;
The following automatic conversions were performed:

'_exptl_absorpt_correction_type' value 'Multi-scan' changed to
'multi-scan' according to
/home/saulius/struct/CIF-dictionaries/cif_core.dic dictionary named
'cif_core.dic' version 2.4.1 from
2010-06-29.

'_refine_ls_hydrogen_treatment' value 'CONSTR' changed
to 'constr' according to
/home/saulius/struct/CIF-dictionaries/cif_core.dic dictionary named
'cif_core.dic' version 2.4.1 from 2010-06-29.

Automatic conversion script
Id: cif_fix_values 1715 2011-07-08 13:25:40Z adriana 
;
_cod_original_cell_volume 741.65(14)
_cod_original_sg_symbol_H-M P2(1)/C
_cod_original_formula_sum 'H8 Er4 K4 O36 S8'
_cod_database_code 7207713

loop_
_symmetry_equiv_pos_as_xyz
'x, y, z'
'-x, y+1/2, -z+1/2'
'-x, -y, -z'
'x, -y-1/2, z-1/2'

loop_
_atom_site_label
_atom_site_type_symbol
_atom_site_fract_x
_atom_site_fract_y
_atom_site_fract_z
_atom_site_U_iso_or_equiv
_atom_site_adp_type
_atom_site_occupancy
_atom_site_symmetry_multiplicity
_atom_site_calc_flag
_atom_site_refinement_flags
Er1 Er 0.25505(4) -0.14288(5) -0.46235(4) 0.00687(19) Uani 1 1 d .
S1 S 0.0521(2) -0.1364(3) -0.3185(2) 0.0082(4) Uani 1 1 d .
S2 S 0.5035(2) -0.2022(3) -0.5991(2) 0.0083(4) Uani 1 1 d .
O1 O -0.1021(7) -0.0636(9) -0.3876(7) 0.0147(13) Uani 1 1 d .
O2 O 0.0789(8) -0.2153(9) -0.1806(7) 0.0166(14) Uani 1 1 d .
O3 O 0.0620(8) -0.2563(9) -0.4221(7) 0.0157(13) Uani 1 1 d .
O4 O 0.1691(8) -0.0128(9) -0.2924(8) 0.0177(14) Uani 1 1 d .
O5 O 0.5923(9) -0.2828(9) -0.4567(8) 0.0192(15) Uani 1 1 d .
O6 O 0.3700(8) -0.1181(9) -0.6068(8) 0.0162(14) Uani 1 1 d .
O7 O 0.4477(8) -0.3217(8) -0.7221(7) 0.0131(13) Uani 1 1 d .
O8 O 0.5980(7) -0.0870(8) -0.6272(7) 0.0130(13) Uani 1 1 d .
O9W O 0.3292(8) -0.4206(9) -0.4461(8) 0.0159(14) Uani 1 1 d .
H1A H 0.2577 -0.4989 -0.4836 0.019 Uiso 1 1 d R
H1C H 0.4286 -0.4470 -0.4025 0.019 Uiso 1 1 d R
K1 K -0.2095(3) -0.3318(3) -0.6860(2) 0.0210(5) Uani 1 1 d .

loop_
_atom_site_aniso_label
_atom_site_aniso_U_11
_atom_site_aniso_U_22
_atom_site_aniso_U_33
_atom_site_aniso_U_23
_atom_site_aniso_U_13
_atom_site_aniso_U_12
Er1 0.0057(2) 0.0065(2) 0.0066(2) 0.00023(12) 0.00169(16) -0.00029(12)
S1 0.0061(9) 0.0102(9) 0.0063(9) 0.0032(7) 0.0016(7) 0.0020(7)
S2 0.0082(9) 0.0081(9) 0.0070(9) -0.0020(7) 0.0024(7) -0.0026(7)
O1 0.010(3) 0.019(3) 0.013(3) 0.009(3) 0.003(2) 0.009(3)
O2 0.015(3) 0.023(4) 0.011(3) 0.007(3) 0.005(3) 0.005(3)
O3 0.017(3) 0.017(3) 0.015(3) -0.005(3) 0.010(3) -0.003(3)
O4 0.011(3) 0.015(3) 0.024(4) -0.001(3) 0.006(3) -0.002(3)
O5 0.023(4) 0.018(3) 0.012(3) 0.002(3) 0.005(3) -0.002(3)
O6 0.015(3) 0.019(3) 0.023(3) -0.002(3) 0.017(3) 0.000(3)
O7 0.014(3) 0.012(3) 0.009(3) -0.004(2) 0.002(2) -0.001(3)
O8 0.013(3) 0.013(3) 0.017(3) 0.000(3) 0.011(3) -0.006(3)
O9W 0.017(3) 0.012(3) 0.022(3) 0.003(3) 0.013(3) 0.004(3)
K1 0.0171(10) 0.0267(11) 0.0171(10) 0.0005(8) 0.0066(8) -0.0009(9)

loop_
_atom_type_symbol
_atom_type_description
_atom_type_scat_dispersion_real
_atom_type_scat_dispersion_imag
_atom_type_scat_source
Er Er -0.2586 4.9576 'International Tables Vol C Tables 4.2.6.8 and 6.1.1.4'
H H 0.0000 0.0000 'International Tables Vol C Tables 4.2.6.8 and 6.1.1.4'
K K 0.2009 0.2494 'International Tables Vol C Tables 4.2.6.8 and 6.1.1.4'
O O 0.0106 0.0060 'International Tables Vol C Tables 4.2.6.8 and 6.1.1.4'
S S 0.1246 0.1234 'International Tables Vol C Tables 4.2.6.8 and 6.1.1.4'

loop_
_geom_angle_atom_site_label_1
_geom_angle_atom_site_label_2
_geom_angle_atom_site_label_3
_geom_angle
_geom_angle_site_symmetry_1
_geom_angle_site_symmetry_3
O7 Er1 O6 106.1(3) 4_556 .
O7 Er1 O8 68.6(2) 4_556 3_654
O6 Er1 O8 75.8(2) . 3_654
O7 Er1 O1 138.6(2) 4_556 3_554
O6 Er1 O1 83.4(3) . 3_554
O8 Er1 O1 75.4(3) 3_654 3_554
O7 Er1 O3 95.5(2) 4_556 .
O6 Er1 O3 149.9(2) . .
O8 Er1 O3 132.6(2) 3_654 .
O1 Er1 O3 94.1(2) 3_554 .
O7 Er1 O2 143.2(3) 4_556 4
O6 Er1 O2 79.3(3) . 4
O8 Er1 O2 145.0(2) 3_654 4
O1 Er1 O2 77.7(3) 3_554 4
O3 Er1 O2 70.9(2) . 4
O7 Er1 O9W 74.4(2) 4_556 .
O6 Er1 O9W 83.7(2) . .
O8 Er1 O9W 130.1(2) 3_654 .
O1 Er1 O9W 146.9(2) 3_554 .
O3 Er1 O9W 82.3(2) . .
O2 Er1 O9W 70.0(2) 4 .
O7 Er1 O4 73.0(2) 4_556 .
O6 Er1 O4 149.1(2) . .
O8 Er1 O4 75.3(2) 3_654 .
O1 Er1 O4 78.9(2) 3_554 .
O3 Er1 O4 57.3(2) . .
O2 Er1 O4 120.6(2) 4 .
O9W Er1 O4 123.9(2) . .
O7 Er1 S1 84.01(18) 4_556 .
O6 Er1 S1 168.72(19) . .
O8 Er1 S1 104.15(17) 3_654 .
O1 Er1 S1 85.66(17) 3_554 .
O3 Er1 S1 28.49(17) . .
O2 Er1 S1 95.60(17) 4 .
O9W Er1 S1 104.10(17) . .
O4 Er1 S1 28.82(16) . .
O2 S1 O4 112.3(4) . .
O2 S1 O1 107.2(4) . .
O4 S1 O1 111.3(4) . .
O2 S1 O3 110.7(4) . .
O4 S1 O3 105.1(4) . .
O1 S1 O3 110.4(4) . .
O2 S1 Er1 127.8(3) . .
O4 S1 Er1 55.7(3) . .
O1 S1 Er1 124.7(3) . .
O3 S1 Er1 49.3(3) . .
O5 S2 O8 110.8(4) . .
O5 S2 O7 110.2(4) . .
O8 S2 O7 105.9(4) . .
O5 S2 O6 111.3(4) . .
O8 S2 O6 110.2(4) . .
O7 S2 O6 108.2(4) . .
S1 O1 Er1 144.9(4) . 3_554
S1 O2 Er1 146.4(4) . 4_556
S1 O3 Er1 102.2(4) . .
S1 O4 Er1 95.4(3) . .
S2 O6 Er1 131.1(4) . .
S2 O7 Er1 140.5(4) . 4
S2 O8 Er1 143.6(4) . 3_654

loop_
_geom_bond_atom_site_label_1
_geom_bond_atom_site_label_2
_geom_bond_distance
_geom_bond_site_symmetry_2
Er1 O7 2.288(6) 4_556
Er1 O6 2.294(7) .
Er1 O8 2.298(7) 3_654
Er1 O1 2.304(6) 3_554
Er1 O3 2.369(7) .
Er1 O2 2.373(6) 4
Er1 O9W 2.386(7) .
Er1 O4 2.534(8) .
S1 O2 1.458(7) .
S1 O4 1.478(7) .
S1 O1 1.481(6) .
S1 O3 1.490(7) .
S2 O5 1.447(7) .
S2 O8 1.469(7) .
S2 O7 1.477(7) .
S2 O6 1.480(7) .
O1 Er1 2.304(6) 3_554
O2 Er1 2.373(6) 4_556
O7 Er1 2.288(6) 4
O8 Er1 2.298(7) 3_654
